data_2221729
loop_
_publ_author_name
'Peng, Juhua'
'Han, Zhengguo'
'Ma, Ning'
'Tu, Shujiang'

_publ_section_title
3,6-Dimethyl-1-phenyl-4-(2-thienyl)-8-(2-thienylmethylene)-5,6,7,8-tetrahydro-1<i>H</i>-pyrazolo[3,4-<i>b</i>][1,6]naphthyridine
_journal_coeditor_code HK2672
_journal_issue 5
_journal_name_full 'Acta Crystallographica Section E'
_journal_page_first o1109
_journal_page_last o1110
_journal_paper_doi 10.1107/S1600536809014810
_journal_volume 65
_journal_year 2009
_chemical_formula_iupac 'C26 H22 N4 S2'
_chemical_formula_moiety 'C26 H22 N4 S2'
_chemical_formula_sum 'C26 H22 N4 S2'
_chemical_formula_weight 454.60
_chemical_melting_point_gt 452
_chemical_melting_point_lt 453
_chemical_name_systematic
;3,6-Dimethyl-1-phenyl-4-(2-thienyl)-8-(2-thienylmethylene)-5,6,7,8-tetrahydro-
1<i>H</i>-pyrazolo[3,4-<i>b</i>][1,6]naphthyridine
;
_space_group_IT_number 2
_symmetry_cell_setting triclinic
_symmetry_space_group_name_Hall '-P 1'
_symmetry_space_group_name_H-M 'P -1'
_atom_sites_solution_hydrogens geom
_atom_sites_solution_primary direct
_atom_sites_solution_secondary difmap
_cell_angle_alpha 109.785(2)
_cell_angle_beta 102.3640(10)
_cell_angle_gamma 104.2010(10)
_cell_formula_units_Z 2
_cell_length_a 10.7187(16)
_cell_length_b 10.9704(19)
_cell_length_c 11.153(2)
_cell_measurement_reflns_used 1616
_cell_measurement_temperature 298(2)
_cell_measurement_theta_max 24.844
_cell_measurement_theta_min 2.262
_cell_volume 1131.1(3)
_computing_cell_refinement 'SAINT (Bruker, 1998)'
_computing_data_collection 'SMART (Bruker, 1998)'
_computing_data_reduction 'SAINT (Bruker, 1998)'
_computing_molecular_graphics 'ORTEP-3 for Windows (Farrugia, 1997) and PLATON (Spek, 2009)'
_computing_publication_material 'SHELXL97 (Sheldrick, 2008)'
_computing_structure_refinement 'SHELXL97 (Sheldrick, 2008)'
_computing_structure_solution 'SHELXS97 (Sheldrick, 2008)'
_diffrn_ambient_temperature 298(2)
_diffrn_measured_fraction_theta_full 0.982
_diffrn_measured_fraction_theta_max 0.982
_diffrn_measurement_device_type 'Bruker SMART CCD area-detector'
_diffrn_measurement_method '\f and \w'
_diffrn_radiation_monochromator graphite
_diffrn_radiation_source 'fine-focus sealed tube'
_diffrn_radiation_type MoK\a
_diffrn_radiation_wavelength 0.71073
_diffrn_reflns_av_R_equivalents 0.0245
_diffrn_reflns_av_sigmaI/netI 0.0582
_diffrn_reflns_limit_h_max 11
_diffrn_reflns_limit_h_min -12
_diffrn_reflns_limit_k_max 13
_diffrn_reflns_limit_k_min -12
_diffrn_reflns_limit_l_max 13
_diffrn_reflns_limit_l_min -13
_diffrn_reflns_number 5846
_diffrn_reflns_theta_full 25.01
_diffrn_reflns_theta_max 25.01
_diffrn_reflns_theta_min 2.05
_exptl_absorpt_coefficient_mu 0.257
_exptl_absorpt_correction_T_max 0.9600
_exptl_absorpt_correction_T_min 0.9551
_exptl_absorpt_correction_type multi-scan
_exptl_absorpt_process_details '(SADABS; Sheldrick, 1996)'
_exptl_crystal_colour yellow
_exptl_crystal_density_diffrn 1.335
_exptl_crystal_density_method 'not measured'
_exptl_crystal_description block
_exptl_crystal_F_000 476
_exptl_crystal_size_max 0.18
_exptl_crystal_size_mid 0.17
_exptl_crystal_size_min 0.16
_refine_diff_density_max 0.310
_refine_diff_density_min -0.425
_refine_ls_extinction_method none
_refine_ls_goodness_of_fit_ref 0.997
_refine_ls_hydrogen_treatment constr
_refine_ls_matrix_type full
_refine_ls_number_parameters 291
_refine_ls_number_reflns 3918
_refine_ls_number_restraints 0
_refine_ls_restrained_S_all 0.997
_refine_ls_R_factor_all 0.0983
_refine_ls_R_factor_gt 0.0574
_refine_ls_shift/su_max 0.000
_refine_ls_shift/su_mean 0.000
_refine_ls_structure_factor_coef Fsqd
_refine_ls_weighting_details 'calc w=1/[\s^2^(Fo^2^)+(0.0957P)^2^] where P=(Fo^2^+2Fc^2^)/3'
_refine_ls_weighting_scheme calc
_refine_ls_wR_factor_gt 0.1549
_refine_ls_wR_factor_ref 0.1764
_reflns_number_gt 2322
_reflns_number_total 3918
_reflns_threshold_expression I>2\s(I)
_cod_data_source_file hk2672.cif
_cod_data_source_block I
_cod_original_cell_volume 1131.0(3)
_cod_database_code 2221729
_cod_database_fobs_code 2221729

loop_
_symmetry_equiv_pos_as_xyz
'x, y, z'
'-x, -y, -z'

loop_
_atom_site_type_symbol
_atom_site_label
_atom_site_fract_x
_atom_site_fract_y
_atom_site_fract_z
_atom_site_U_iso_or_equiv
_atom_site_adp_type
_atom_site_calc_flag
_atom_site_refinement_flags
_atom_site_occupancy
_atom_site_disorder_assembly
_atom_site_disorder_group
S S1 1.09086(12) 0.85725(11) 1.54317(11) 0.0768(4) Uani d . 1 . .
S S2 0.32900(12) 0.10633(12) 1.04051(11) 0.0826(4) Uani d . 1 . .
N N1 0.5616(3) 0.2524(3) 1.5917(3) 0.0481(7) Uani d . 1 . .
N N2 0.4340(3) 0.1519(3) 1.5362(3) 0.0529(8) Uani d . 1 . .
N N3 0.6907(3) 0.4256(3) 1.5345(3) 0.0442(7) Uani d . 1 . .
N N4 0.7120(3) 0.5378(3) 1.2194(3) 0.0507(7) Uani d . 1 . .
C C1 0.3741(3) 0.1548(3) 1.4219(3) 0.0477(9) Uani d . 1 . .
C C2 0.4614(3) 0.2600(3) 1.3994(3) 0.0432(8) Uani d . 1 . .
C C3 0.5805(3) 0.3207(3) 1.5104(3) 0.0417(8) Uani d . 1 . .
C C4 0.4568(3) 0.3106(3) 1.2988(3) 0.0416(8) Uani d . 1 . .
C C5 0.5739(3) 0.4802(4) 1.2173(3) 0.0518(9) Uani d . 1 . .
H H5A 0.5198 0.4087 1.1282 0.062 Uiso calc R 1 . .
H H5B 0.5338 0.5520 1.2358 0.062 Uiso calc R 1 . .
C C6 0.5706(3) 0.4201(3) 1.3199(3) 0.0432(8) Uani d . 1 . .
C C7 0.6845(3) 0.4735(3) 1.4386(3) 0.0417(8) Uani d . 1 . .
C C8 0.8071(3) 0.5867(3) 1.4584(3) 0.0435(8) Uani d . 1 . .
C C9 0.7958(4) 0.6439(4) 1.3528(4) 0.0565(10) Uani d . 1 . .
H H9A 0.7567 0.7160 1.3767 0.068 Uiso calc R 1 . .
H H9B 0.8861 0.6849 1.3509 0.068 Uiso calc R 1 . .
C C10 0.6506(3) 0.2705(3) 1.7162(3) 0.0458(8) Uani d . 1 . .
C C11 0.5969(4) 0.2282(4) 1.8042(4) 0.0588(10) Uani d . 1 . .
H H11 0.5032 0.1886 1.7824 0.071 Uiso calc R 1 . .
C C12 0.6838(4) 0.2456(4) 1.9247(4) 0.0659(11) Uani d . 1 . .
H H12 0.6477 0.2174 1.9836 0.079 Uiso calc R 1 . .
C C13 0.8214(4) 0.3032(4) 1.9589(4) 0.0690(11) Uani d . 1 . .
H H13 0.8788 0.3151 2.0405 0.083 Uiso calc R 1 . .
C C14 0.8741(4) 0.3437(4) 1.8704(4) 0.0643(11) Uani d . 1 . .
H H14 0.9679 0.3820 1.8923 0.077 Uiso calc R 1 . .
C C15 0.7896(4) 0.3281(4) 1.7496(4) 0.0555(10) Uani d . 1 . .
H H15 0.8265 0.3564 1.6911 0.067 Uiso calc R 1 . .
C C16 0.2334(4) 0.0573(4) 1.3364(4) 0.0625(11) Uani d . 1 . .
H H16A 0.2020 -0.0031 1.3773 0.094 Uiso calc R 1 . .
H H16B 0.2341 0.0036 1.2485 0.094 Uiso calc R 1 . .
H H16C 0.1737 0.1087 1.3284 0.094 Uiso calc R 1 . .
C C17 0.3367(3) 0.2461(3) 1.1741(3) 0.0459(8) Uani d . 1 . .
C C18 0.2173(3) 0.2811(4) 1.1483(3) 0.0498(9) Uani d . 1 . .
H H18 0.2016 0.3556 1.2057 0.060 Uiso calc R 1 . .
C C19 0.1251(4) 0.1809(5) 1.0180(4) 0.0675(11) Uani d . 1 . .
H H19 0.0395 0.1832 0.9821 0.081 Uiso calc R 1 . .
C C20 0.1702(4) 0.0850(4) 0.9523(4) 0.0657(11) Uani d . 1 . .
H H20 0.1202 0.0143 0.8675 0.079 Uiso calc R 1 . .
C C21 0.7112(4) 0.5941(4) 1.1182(4) 0.0688(11) Uani d . 1 . .
H H21A 0.6811 0.6719 1.1425 0.103 Uiso calc R 1 . .
H H21B 0.6506 0.5245 1.0320 0.103 Uiso calc R 1 . .
H H21C 0.8015 0.6230 1.1136 0.103 Uiso calc R 1 . .
C C22 0.9196(3) 0.6288(3) 1.5629(3) 0.0482(9) Uani d . 1 . .
H H22 0.9119 0.5826 1.6186 0.058 Uiso calc R 1 . .
C C23 1.0514(4) 0.7338(3) 1.6046(3) 0.0480(9) Uani d . 1 . .
C C24 1.1687(3) 0.7475(3) 1.7027(3) 0.0425(8) Uani d . 1 . .
H H24 1.1705 0.6932 1.7511 0.051 Uiso calc R 1 . .
C C25 1.2830(4) 0.8555(4) 1.7167(4) 0.0665(11) Uani d . 1 . .
H H25 1.3696 0.8787 1.7750 0.080 Uiso calc R 1 . .
C C26 1.2548(4) 0.9214(4) 1.6380(4) 0.0740(13) Uani d . 1 . .
H H26 1.3193 0.9945 1.6364 0.089 Uiso calc R 1 . .

loop_
_atom_site_aniso_label
_atom_site_aniso_U_11
_atom_site_aniso_U_22
_atom_site_aniso_U_33
_atom_site_aniso_U_12
_atom_site_aniso_U_13
_atom_site_aniso_U_23
S1 0.0715(8) 0.0687(7) 0.0740(8) -0.0057(6) 0.0132(6) 0.0382(6)
S2 0.0723(8) 0.0782(8) 0.0661(7) 0.0296(6) 0.0035(6) 0.0026(6)
N1 0.0430(17) 0.0511(17) 0.0446(16) 0.0028(14) 0.0117(14) 0.0245(14)
N2 0.0424(17) 0.0533(18) 0.0526(18) -0.0015(14) 0.0116(14) 0.0248(15)
N3 0.0400(16) 0.0432(15) 0.0403(15) 0.0046(13) 0.0104(13) 0.0154(13)
N4 0.0521(18) 0.0571(17) 0.0439(16) 0.0121(15) 0.0142(14) 0.0278(15)
C1 0.042(2) 0.047(2) 0.048(2) 0.0066(16) 0.0138(16) 0.0192(17)
C2 0.0382(19) 0.0431(18) 0.0415(18) 0.0080(15) 0.0127(15) 0.0140(15)
C3 0.0405(19) 0.0447(18) 0.0362(18) 0.0095(16) 0.0102(15) 0.0177(15)
C4 0.0378(19) 0.0428(18) 0.0402(18) 0.0126(15) 0.0104(15) 0.0147(15)
C5 0.049(2) 0.057(2) 0.051(2) 0.0140(18) 0.0126(17) 0.0300(18)
C6 0.042(2) 0.0457(19) 0.0436(19) 0.0134(16) 0.0157(16) 0.0204(16)
C7 0.0414(19) 0.0432(18) 0.0415(19) 0.0128(16) 0.0150(16) 0.0192(16)
C8 0.046(2) 0.0409(18) 0.0402(18) 0.0103(16) 0.0160(16) 0.0157(15)
C9 0.056(2) 0.056(2) 0.057(2) 0.0079(19) 0.0181(19) 0.0306(19)
C10 0.047(2) 0.0435(19) 0.045(2) 0.0110(16) 0.0141(17) 0.0204(16)
C11 0.055(2) 0.065(2) 0.054(2) 0.0109(19) 0.0169(19) 0.029(2)
C12 0.075(3) 0.080(3) 0.054(2) 0.025(2) 0.026(2) 0.040(2)
C13 0.070(3) 0.086(3) 0.052(2) 0.029(2) 0.012(2) 0.033(2)
C14 0.050(2) 0.072(3) 0.063(3) 0.017(2) 0.008(2) 0.027(2)
C15 0.055(2) 0.062(2) 0.053(2) 0.0169(19) 0.0186(19) 0.0284(19)
C16 0.048(2) 0.061(2) 0.063(2) -0.0026(19) 0.0112(19) 0.027(2)
C17 0.044(2) 0.0469(19) 0.0428(19) 0.0086(16) 0.0146(16) 0.0186(16)
C18 0.041(2) 0.058(2) 0.0372(18) 0.0101(17) 0.0098(16) 0.0105(17)
C19 0.047(2) 0.089(3) 0.072(3) 0.026(2) 0.014(2) 0.043(3)
C20 0.055(2) 0.061(2) 0.049(2) 0.001(2) -0.0019(19) 0.0084(19)
C21 0.072(3) 0.083(3) 0.059(2) 0.018(2) 0.021(2) 0.045(2)
C22 0.051(2) 0.0463(19) 0.047(2) 0.0076(17) 0.0196(18) 0.0229(17)
C23 0.051(2) 0.0436(19) 0.0426(19) 0.0065(17) 0.0194(17) 0.0146(16)
C24 0.0415(19) 0.0375(17) 0.0444(19) 0.0098(15) 0.0167(16) 0.0132(15)
C25 0.047(2) 0.072(3) 0.061(2) 0.011(2) 0.017(2) 0.011(2)
C26 0.064(3) 0.060(2) 0.068(3) -0.014(2) 0.025(2) 0.016(2)

loop_
_atom_type_symbol
_atom_type_description
_atom_type_scat_dispersion_real
_atom_type_scat_dispersion_imag
_atom_type_scat_source
C C 0.0033 0.0016 'International Tables Vol C Tables 4.2.6.8 and 6.1.1.4'
H H 0.0000 0.0000 'International Tables Vol C Tables 4.2.6.8 and 6.1.1.4'
N N 0.0061 0.0033 'International Tables Vol C Tables 4.2.6.8 and 6.1.1.4'
S S 0.1246 0.1234 'International Tables Vol C Tables 4.2.6.8 and 6.1.1.4'

loop_
_geom_angle_atom_site_label_1
_geom_angle_atom_site_label_2
_geom_angle_atom_site_label_3
_geom_angle_site_symmetry_1
_geom_angle_site_symmetry_3
_geom_angle
_geom_angle_publ_flag
C26 S1 C23 . . 93.1(2) ?
C20 S2 C17 . . 92.60(19) ?
C3 N1 N2 . . 110.2(3) ?
C3 N1 C10 . . 130.4(3) ?
N2 N1 C10 . . 119.4(3) ?
C1 N2 N1 . . 107.4(3) ?
C3 N3 C7 . . 114.8(3) ?
C5 N4 C9 . . 110.4(3) ?
C5 N4 C21 . . 110.0(3) ?
C9 N4 C21 . . 110.6(3) ?
N2 C1 C2 . . 110.4(3) ?
N2 C1 C16 . . 120.6(3) ?
C2 C1 C16 . . 129.0(3) ?
C3 C2 C4 . . 117.5(3) ?
C3 C2 C1 . . 105.4(3) ?
C4 C2 C1 . . 137.1(3) ?
N3 C3 N1 . . 126.3(3) ?
N3 C3 C2 . . 127.1(3) ?
N1 C3 C2 . . 106.6(3) ?
C6 C4 C2 . . 117.1(3) ?
C6 C4 C17 . . 122.2(3) ?
C2 C4 C17 . . 120.6(3) ?
N4 C5 C6 . . 111.5(3) ?
N4 C5 H5A . . 109.3 ?
C6 C5 H5A . . 109.3 ?
N4 C5 H5B . . 109.3 ?
C6 C5 H5B . . 109.3 ?
H5A C5 H5B . . 108.0 ?
C4 C6 C7 . . 119.5(3) ?
C4 C6 C5 . . 120.5(3) ?
C7 C6 C5 . . 120.0(3) ?
N3 C7 C6 . . 124.0(3) ?
N3 C7 C8 . . 116.7(3) ?
C6 C7 C8 . . 119.3(3) ?
C22 C8 C7 . . 119.9(3) ?
C22 C8 C9 . . 124.1(3) ?
C7 C8 C9 . . 115.9(3) ?
N4 C9 C8 . . 112.0(3) ?
N4 C9 H9A . . 109.2 ?
C8 C9 H9A . . 109.2 ?
N4 C9 H9B . . 109.2 ?
C8 C9 H9B . . 109.2 ?
H9A C9 H9B . . 107.9 ?
C15 C10 C11 . . 119.6(3) ?
C15 C10 N1 . . 120.7(3) ?
C11 C10 N1 . . 119.7(3) ?
C12 C11 C10 . . 119.4(4) ?
C12 C11 H11 . . 120.3 ?
C10 C11 H11 . . 120.3 ?
C13 C12 C11 . . 121.3(4) ?
C13 C12 H12 . . 119.3 ?
C11 C12 H12 . . 119.3 ?
C12 C13 C14 . . 118.9(4) ?
C12 C13 H13 . . 120.5 ?
C14 C13 H13 . . 120.5 ?
C13 C14 C15 . . 121.0(4) ?
C13 C14 H14 . . 119.5 ?
C15 C14 H14 . . 119.5 ?
C10 C15 C14 . . 119.8(4) ?
C10 C15 H15 . . 120.1 ?
C14 C15 H15 . . 120.1 ?
C1 C16 H16A . . 109.5 ?
C1 C16 H16B . . 109.5 ?
H16A C16 H16B . . 109.5 ?
C1 C16 H16C . . 109.5 ?
H16A C16 H16C . . 109.5 ?
H16B C16 H16C . . 109.5 ?
C18 C17 C4 . . 128.8(3) ?
C18 C17 S2 . . 111.7(2) ?
C4 C17 S2 . . 119.5(3) ?
C17 C18 C19 . . 108.0(3) ?
C17 C18 H18 . . 126.0 ?
C19 C18 H18 . . 126.0 ?
C20 C19 C18 . . 115.7(4) ?
C20 C19 H19 . . 122.2 ?
C18 C19 H19 . . 122.2 ?
C19 C20 S2 . . 112.1(3) ?
C19 C20 H20 . . 124.0 ?
S2 C20 H20 . . 124.0 ?
N4 C21 H21A . . 109.5 ?
N4 C21 H21B . . 109.5 ?
H21A C21 H21B . . 109.5 ?
N4 C21 H21C . . 109.5 ?
H21A C21 H21C . . 109.5 ?
H21B C21 H21C . . 109.5 ?
C8 C22 C23 . . 131.3(3) ?
C8 C22 H22 . . 114.4 ?
C23 C22 H22 . . 114.4 ?
C24 C23 C22 . . 123.9(3) ?
C24 C23 S1 . . 109.9(2) ?
C22 C23 S1 . . 126.2(3) ?
C23 C24 C25 . . 110.4(3) ?
C23 C24 H24 . . 124.8 ?
C25 C24 H24 . . 124.8 ?
C26 C25 C24 . . 114.0(4) ?
C26 C25 H25 . . 123.0 ?
C24 C25 H25 . . 123.0 ?
C25 C26 S1 . . 112.5(3) ?
C25 C26 H26 . . 123.7 ?
S1 C26 H26 . . 123.7 ?

loop_
_geom_bond_atom_site_label_1
_geom_bond_atom_site_label_2
_geom_bond_site_symmetry_2
_geom_bond_distance
_geom_bond_publ_flag
S1 C26 . 1.672(5) ?
S1 C23 . 1.718(4) ?
S2 C20 . 1.689(4) ?
S2 C17 . 1.708(3) ?
N1 C3 . 1.375(4) ?
N1 N2 . 1.381(3) ?
N1 C10 . 1.424(4) ?
N2 C1 . 1.314(4) ?
N3 C3 . 1.334(4) ?
N3 C7 . 1.338(4) ?
N4 C5 . 1.451(4) ?
N4 C9 . 1.455(4) ?
N4 C21 . 1.458(4) ?
C1 C2 . 1.428(4) ?
C1 C16 . 1.493(5) ?
C2 C3 . 1.398(4) ?
C2 C4 . 1.407(4) ?
C4 C6 . 1.398(4) ?
C4 C17 . 1.487(4) ?
C5 C6 . 1.504(5) ?
C5 H5A . 0.9700 ?
C5 H5B . 0.9700 ?
C6 C7 . 1.420(4) ?
C7 C8 . 1.486(4) ?
C8 C22 . 1.336(5) ?
C8 C9 . 1.508(5) ?
C9 H9A . 0.9700 ?
C9 H9B . 0.9700 ?
C10 C15 . 1.379(5) ?
C10 C11 . 1.389(5) ?
C11 C12 . 1.384(5) ?
C11 H11 . 0.9300 ?
C12 C13 . 1.363(5) ?
C12 H12 . 0.9300 ?
C13 C14 . 1.379(6) ?
C13 H13 . 0.9300 ?
C14 C15 . 1.381(5) ?
C14 H14 . 0.9300 ?
C15 H15 . 0.9300 ?
C16 H16A . 0.9600 ?
C16 H16B . 0.9600 ?
C16 H16C . 0.9600 ?
C17 C18 . 1.423(5) ?
C18 C19 . 1.438(5) ?
C18 H18 . 0.9300 ?
C19 C20 . 1.325(5) ?
C19 H19 . 0.9300 ?
C20 H20 . 0.9300 ?
C21 H21A . 0.9600 ?
C21 H21B . 0.9600 ?
C21 H21C . 0.9600 ?
C22 C23 . 1.448(4) ?
C22 H22 . 0.9300 ?
C23 C24 . 1.417(5) ?
C24 C25 . 1.417(5) ?
C24 H24 . 0.9300 ?
C25 C26 . 1.344(6) ?
C25 H25 . 0.9300 ?
C26 H26 . 0.9300 ?

loop_
_geom_hbond_atom_site_label_D
_geom_hbond_atom_site_label_H
_geom_hbond_atom_site_label_A
_geom_hbond_site_symmetry_A
_geom_hbond_distance_DH
_geom_hbond_distance_HA
_geom_hbond_distance_DA
_geom_hbond_angle_DHA
_geom_hbond_publ_flag
C26 H26 N2 1_665 0.93 2.57 3.445(3) 157 yes
C20 H20 Cg6 1_666 0.93 2.93 3.680(3) 139 yes

loop_
_geom_torsion_atom_site_label_1
_geom_torsion_atom_site_label_2
_geom_torsion_atom_site_label_3
_geom_torsion_atom_site_label_4
_geom_torsion_site_symmetry_1
_geom_torsion_site_symmetry_2
_geom_torsion_site_symmetry_3
_geom_torsion_site_symmetry_4
_geom_torsion
_geom_torsion_publ_flag
C3 N1 N2 C1 . . . . 0.9(4) ?
C10 N1 N2 C1 . . . . -178.9(3) ?
N1 N2 C1 C2 . . . . -0.7(4) ?
N1 N2 C1 C16 . . . . 179.8(3) ?
N2 C1 C2 C3 . . . . 0.3(4) ?
C16 C1 C2 C3 . . . . 179.7(3) ?
N2 C1 C2 C4 . . . . 178.8(4) ?
C16 C1 C2 C4 . . . . -1.8(7) ?
C7 N3 C3 N1 . . . . 179.3(3) ?
C7 N3 C3 C2 . . . . -1.6(5) ?
N2 N1 C3 N3 . . . . 178.5(3) ?
C10 N1 C3 N3 . . . . -1.8(6) ?
N2 N1 C3 C2 . . . . -0.7(4) ?
C10 N1 C3 C2 . . . . 179.0(3) ?
C4 C2 C3 N3 . . . . 2.2(5) ?
C1 C2 C3 N3 . . . . -178.9(3) ?
C4 C2 C3 N1 . . . . -178.6(3) ?
C1 C2 C3 N1 . . . . 0.3(4) ?
C3 C2 C4 C6 . . . . -1.7(5) ?
C1 C2 C4 C6 . . . . 180.0(4) ?
C3 C2 C4 C17 . . . . 176.6(3) ?
C1 C2 C4 C17 . . . . -1.8(6) ?
C9 N4 C5 C6 . . . . -58.1(4) ?
C21 N4 C5 C6 . . . . 179.6(3) ?
C2 C4 C6 C7 . . . . 0.8(5) ?
C17 C4 C6 C7 . . . . -177.4(3) ?
C2 C4 C6 C5 . . . . -180.0(3) ?
C17 C4 C6 C5 . . . . 1.8(5) ?
N4 C5 C6 C4 . . . . -151.4(3) ?
N4 C5 C6 C7 . . . . 27.8(4) ?
C3 N3 C7 C6 . . . . 0.6(5) ?
C3 N3 C7 C8 . . . . -177.7(3) ?
C4 C6 C7 N3 . . . . -0.3(5) ?
C5 C6 C7 N3 . . . . -179.5(3) ?
C4 C6 C7 C8 . . . . 177.9(3) ?
C5 C6 C7 C8 . . . . -1.3(5) ?
N3 C7 C8 C22 . . . . 4.8(5) ?
C6 C7 C8 C22 . . . . -173.6(3) ?
N3 C7 C8 C9 . . . . -177.2(3) ?
C6 C7 C8 C9 . . . . 4.5(5) ?
C5 N4 C9 C8 . . . . 62.2(4) ?
C21 N4 C9 C8 . . . . -175.8(3) ?
C22 C8 C9 N4 . . . . 143.5(3) ?
C7 C8 C9 N4 . . . . -34.4(4) ?
C3 N1 C10 C15 . . . . -24.3(6) ?
N2 N1 C10 C15 . . . . 155.4(3) ?
C3 N1 C10 C11 . . . . 156.4(3) ?
N2 N1 C10 C11 . . . . -23.9(5) ?
C15 C10 C11 C12 . . . . 0.5(6) ?
N1 C10 C11 C12 . . . . 179.8(3) ?
C10 C11 C12 C13 . . . . -0.1(6) ?
C11 C12 C13 C14 . . . . -0.5(6) ?
C12 C13 C14 C15 . . . . 0.8(6) ?
C11 C10 C15 C14 . . . . -0.2(6) ?
N1 C10 C15 C14 . . . . -179.5(3) ?
C13 C14 C15 C10 . . . . -0.4(6) ?
C6 C4 C17 C18 . . . . -90.7(4) ?
C2 C4 C17 C18 . . . . 91.2(4) ?
C6 C4 C17 S2 . . . . 92.1(4) ?
C2 C4 C17 S2 . . . . -86.1(4) ?
C20 S2 C17 C18 . . . . -2.6(3) ?
C20 S2 C17 C4 . . . . 175.1(3) ?
C4 C17 C18 C19 . . . . -174.7(3) ?
S2 C17 C18 C19 . . . . 2.8(4) ?
C17 C18 C19 C20 . . . . -1.6(5) ?
C18 C19 C20 S2 . . . . -0.4(5) ?
C17 S2 C20 C19 . . . . 1.7(3) ?
C7 C8 C22 C23 . . . . 179.2(3) ?
C9 C8 C22 C23 . . . . 1.3(6) ?
C8 C22 C23 C24 . . . . -166.9(4) ?
C8 C22 C23 S1 . . . . 12.1(6) ?
C26 S1 C23 C24 . . . . 1.5(3) ?
C26 S1 C23 C22 . . . . -177.6(3) ?
C22 C23 C24 C25 . . . . 177.2(3) ?
S1 C23 C24 C25 . . . . -1.9(3) ?
C23 C24 C25 C26 . . . . 1.4(4) ?
C24 C25 C26 S1 . . . . -0.2(5) ?
C23 S1 C26 C25 . . . . -0.8(3) ?

loop_
_cod_related_entry_id
_cod_related_entry_database
_cod_related_entry_code
1 ChemSpider 24742224
